data_7122540
loop_
_publ_author_name
'Fedushkin, Igor L.'
'Lukina, Daria A.'
'Skatova, Alexandra A.'
'Lukoyanov, Anton N.'
'Cherkasov, Anton V.'

_publ_section_title
;
 Ca(ii), Yb(ii) and Tm(iii) complexes with tri- and tetra-anions of
 1,2-bis[(2,6-diisopropylphenyl)imino]acenaphthene.
;
_journal_issue 92
_journal_name_full 'Chemical communications (Cambridge, England)'
_journal_page_first 12950
_journal_page_last 12953
_journal_paper_doi 10.1039/c8cc08108e
_journal_volume 54
_journal_year 2018
_chemical_formula_moiety 'C80 H96 K N4 O2 Yb3, C24 H48 K O6, 2(C4 H8 O)'
_chemical_formula_sum 'C112 H160 K2 N4 O10 Yb3'
_chemical_formula_weight 2319.75
_space_group_crystal_system triclinic
_space_group_IT_number 2
_space_group_name_Hall '-P 1'
_space_group_name_H-M_alt 'P -1'
_symmetry_space_group_name_Hall '-P 1'
_symmetry_space_group_name_H-M 'P -1'
_atom_sites_solution_hydrogens geom
_atom_sites_solution_primary dual
_atom_sites_solution_secondary difmap
_audit_creation_method SHELXL-2017/1
_audit_update_record
;
2018-08-02 deposited with the CCDC.
2018-10-23 downloaded from the CCDC.
;
_cell_angle_alpha 105.839(2)
_cell_angle_beta 92.357(2)
_cell_angle_gamma 112.705(2)
_cell_formula_units_Z 1
_cell_length_a 13.294(2)
_cell_length_b 13.787(3)
_cell_length_c 15.741(3)
_cell_measurement_reflns_used 7664
_cell_measurement_temperature 100(2)
_cell_measurement_theta_max 29.83
_cell_measurement_theta_min 2.34
_cell_volume 2525.3(8)
_computing_cell_refinement SAINT
_computing_data_collection APEX2
_computing_data_reduction SAINT
_computing_structure_refinement SHELXL-2014/7
_computing_structure_solution SHELXT-2017/1
_diffrn_ambient_temperature 100(2)
_diffrn_measured_fraction_theta_full 0.993
_diffrn_measured_fraction_theta_max 0.993
_diffrn_measurement_device_type 'Bruker D8 Quest (CMOS)'
_diffrn_measurement_method '\w scans'
_diffrn_radiation_type MoK\a
_diffrn_radiation_wavelength 0.71073
_diffrn_reflns_av_R_equivalents 0.0535
_diffrn_reflns_av_unetI/netI 0.0829
_diffrn_reflns_Laue_measured_fraction_full 0.993
_diffrn_reflns_Laue_measured_fraction_max 0.993
_diffrn_reflns_limit_h_max 15
_diffrn_reflns_limit_h_min -15
_diffrn_reflns_limit_k_max 16
_diffrn_reflns_limit_k_min -16
_diffrn_reflns_limit_l_max 18
_diffrn_reflns_limit_l_min -18
_diffrn_reflns_number 17480
_diffrn_reflns_point_group_measured_fraction_full 0.993
_diffrn_reflns_point_group_measured_fraction_max 0.993
_diffrn_reflns_theta_full 24.842
_diffrn_reflns_theta_max 24.842
_diffrn_reflns_theta_min 2.335
_diffrn_source 'microfocus tube'
_exptl_absorpt_coefficient_mu 2.898
_exptl_absorpt_correction_T_max 0.674
_exptl_absorpt_correction_T_min 0.444
_exptl_absorpt_correction_type multi-scan
_exptl_absorpt_process_details SADABS-2016/2
_exptl_crystal_colour black
_exptl_crystal_density_diffrn 1.525
_exptl_crystal_description prism
_exptl_crystal_F_000 1188
_exptl_crystal_size_max 0.240
_exptl_crystal_size_mid 0.220
_exptl_crystal_size_min 0.090
_refine_diff_density_max 2.538
_refine_diff_density_min -1.053
_refine_diff_density_rms 0.149
_refine_ls_extinction_method none
_refine_ls_goodness_of_fit_ref 1.040
_refine_ls_hydrogen_treatment constr
_refine_ls_matrix_type full
_refine_ls_number_parameters 610
_refine_ls_number_reflns 8685
_refine_ls_number_restraints 6
_refine_ls_restrained_S_all 1.042
_refine_ls_R_factor_all 0.0817
_refine_ls_R_factor_gt 0.0498
_refine_ls_shift/su_max 0.001
_refine_ls_shift/su_mean 0.000
_refine_ls_structure_factor_coef Fsqd
_refine_ls_weighting_details 'w=1/[\s^2^(Fo^2^)+(0.0388P)^2^+11.4054P] where P=(Fo^2^+2Fc^2^)/3'
_refine_ls_weighting_scheme calc
_refine_ls_wR_factor_gt 0.1060
_refine_ls_wR_factor_ref 0.1201
_reflns_Friedel_coverage 0.000
_reflns_number_gt 6374
_reflns_number_total 8685
_reflns_threshold_expression 'I > 2\s(I)'
_cod_data_source_file c8cc08108e2.cif
_cod_data_source_block ybkbian
_cod_depositor_comments 'Adding full bibliography for 7122540--7122542.cif.'
_cod_original_cell_volume 2525.5(8)
_cod_database_code 7122540
_shelx_shelxl_version_number 2017/1
_shelx_space_group_comment
;
The symmetry employed for this shelxl refinement is uniquely defined
by the following loop, which should always be used as a source of
symmetry information in preference to the above space-group names.
They are only intended as comments.
;
_shelx_estimated_absorpt_t_min 0.543
_shelx_estimated_absorpt_t_max 0.780

loop_
_space_group_symop_operation_xyz
'x, y, z'
'-x, -y, -z'

loop_
_atom_site_label
_atom_site_type_symbol
_atom_site_fract_x
_atom_site_fract_y
_atom_site_fract_z
_atom_site_U_iso_or_equiv
_atom_site_adp_type
_atom_site_occupancy
_atom_site_site_symmetry_order
_atom_site_calc_flag
_atom_site_refinement_flags_posn
_atom_site_refinement_flags_adp
_atom_site_refinement_flags_occupancy
_atom_site_disorder_assembly
_atom_site_disorder_group
Yb1 Yb 0.89178(3) 0.29688(3) 0.52856(2) 0.02468(11) Uani 1 1 d . . . . .
K1 K 0.7829(3) 0.4191(3) 0.3716(2) 0.0247(7) Uani 0.5 1 d . . P A 1
Yb2 Yb 0.86944(6) 0.45667(5) 0.40958(4) 0.02344(17) Uani 0.5 1 d . . P A 2
O1 O 0.8107(4) 0.1062(4) 0.5135(4) 0.0319(13) Uani 1 1 d . . . . .
N1 N 1.0720(4) 0.3537(5) 0.4980(4) 0.0210(13) Uani 1 1 d . . . . .
N2 N 0.8539(5) 0.2473(5) 0.3713(4) 0.0220(13) Uani 1 1 d . . . . .
C1 C 1.0480(6) 0.3896(6) 0.4256(5) 0.0219(16) Uani 1 1 d . . . . .
C2 C 0.9512(6) 0.3286(5) 0.3581(5) 0.0209(16) Uani 1 1 d . . . . .
C3 C 0.9591(6) 0.3858(6) 0.2944(5) 0.0219(16) Uani 1 1 d . . . . .
C4 C 1.0590(6) 0.4836(6) 0.3258(5) 0.0236(16) Uani 1 1 d . . . . .
C5 C 1.1138(6) 0.4880(6) 0.4065(5) 0.0238(16) Uani 1 1 d . . . . .
C6 C 1.2239(6) 0.5771(6) 0.4405(5) 0.0268(17) Uani 1 1 d . . . . .
H6A H 1.267112 0.583026 0.492836 0.032 Uiso 1 1 calc R U . . .
C7 C 1.2633(6) 0.6526(6) 0.3943(5) 0.0289(18) Uani 1 1 d . . . . .
H7A H 1.337606 0.706186 0.413250 0.035 Uiso 1 1 calc R U . . .
C8 C 1.2026(6) 0.6555(6) 0.3229(5) 0.0307(19) Uani 1 1 d . . . . .
H8A H 1.229177 0.717445 0.301367 0.037 Uiso 1 1 calc R U . . .
C9 C 1.0979(6) 0.5634(6) 0.2809(5) 0.0275(18) Uani 1 1 d . . . . .
C10 C 1.0302(6) 0.5424(6) 0.2009(6) 0.0324(19) Uani 1 1 d . . . . .
H10C H 1.053363 0.591591 0.166405 0.039 Uiso 1 1 calc R U . . .
C11 C 0.9303(6) 0.4505(6) 0.1722(5) 0.0291(18) Uani 1 1 d . . . . .
H11C H 0.886577 0.439969 0.118503 0.035 Uiso 1 1 calc R U . . .
C12 C 0.8892(6) 0.3719(6) 0.2169(5) 0.0253(17) Uani 1 1 d . . . . .
H12C H 0.818205 0.312268 0.196488 0.030 Uiso 1 1 calc R U . A 1
C13 C 1.1774(5) 0.3569(5) 0.5152(5) 0.0195(15) Uani 1 1 d . . . . .
C14 C 1.2168(6) 0.3674(6) 0.6040(5) 0.0231(16) Uani 1 1 d . . . . .
C15 C 1.3253(6) 0.3867(6) 0.6285(5) 0.0255(17) Uani 1 1 d . . . . .
H15A H 1.349995 0.394224 0.688411 0.031 Uiso 1 1 calc R U . . .
C16 C 1.3996(6) 0.3955(6) 0.5689(5) 0.0302(18) Uani 1 1 d . . . . .
H16A H 1.475486 0.414674 0.587800 0.036 Uiso 1 1 calc R U . . .
C17 C 1.3589(6) 0.3754(6) 0.4811(5) 0.0258(17) Uani 1 1 d . . . . .
H17A H 1.407505 0.376500 0.438481 0.031 Uiso 1 1 calc R U . . .
C18 C 1.2509(6) 0.3537(6) 0.4521(5) 0.0226(16) Uani 1 1 d . . . . .
C19 C 1.1380(6) 0.3504(6) 0.6702(5) 0.0279(17) Uani 1 1 d . . . . .
H19A H 1.099180 0.399708 0.669843 0.034 Uiso 1 1 calc R U . . .
C20 C 1.0494(7) 0.2336(7) 0.6446(6) 0.038(2) Uani 1 1 d . . . . .
H20A H 1.021479 0.207176 0.580283 0.058 Uiso 1 1 calc R U . . .
H20B H 0.988642 0.232634 0.678055 0.058 Uiso 1 1 calc R U . . .
H20C H 1.080781 0.185145 0.659048 0.058 Uiso 1 1 calc R U . . .
C21 C 1.1955(7) 0.3844(7) 0.7669(5) 0.036(2) Uani 1 1 d . . . . .
H21A H 1.249942 0.461578 0.784727 0.054 Uiso 1 1 calc R U . . .
H21B H 1.232887 0.336496 0.770774 0.054 Uiso 1 1 calc R U . . .
H21C H 1.140330 0.376854 0.806939 0.054 Uiso 1 1 calc R U . . .
C22 C 1.2128(6) 0.3095(6) 0.3507(5) 0.0272(17) Uani 1 1 d . . . . .
H22A H 1.135688 0.303134 0.338963 0.033 Uiso 1 1 calc R U . . .
C23 C 1.2098(7) 0.1932(6) 0.3151(5) 0.0326(19) Uani 1 1 d . . . . .
H23A H 1.160926 0.145197 0.345703 0.049 Uiso 1 1 calc R U . . .
H23B H 1.284535 0.197070 0.326158 0.049 Uiso 1 1 calc R U . . .
H23C H 1.181975 0.162919 0.250587 0.049 Uiso 1 1 calc R U . . .
C24 C 1.2840(7) 0.3832(7) 0.2993(6) 0.036(2) Uani 1 1 d . . . . .
H24A H 1.290567 0.458992 0.325352 0.054 Uiso 1 1 calc R U . . .
H24B H 1.249257 0.354662 0.236325 0.054 Uiso 1 1 calc R U . . .
H24C H 1.357725 0.383086 0.303422 0.054 Uiso 1 1 calc R U . . .
C25 C 0.7793(6) 0.1665(6) 0.2972(5) 0.0235(16) Uani 1 1 d . . . . .
C26 C 0.6627(6) 0.1333(6) 0.2967(5) 0.0250(17) Uani 1 1 d . . . . .
C27 C 0.5887(6) 0.0616(6) 0.2204(6) 0.0340(19) Uani 1 1 d . . . . .
H27A H 0.511875 0.040650 0.221441 0.041 Uiso 1 1 calc R U . . .
C28 C 0.6220(7) 0.0196(7) 0.1434(6) 0.040(2) Uani 1 1 d . . . . .
H28A H 0.570104 -0.024111 0.089965 0.047 Uiso 1 1 calc R U . . .
C29 C 0.7322(6) 0.0419(7) 0.1448(6) 0.035(2) Uani 1 1 d . . . . .
H29A H 0.755149 0.009070 0.092355 0.042 Uiso 1 1 calc R U . . .
C30 C 0.8108(6) 0.1105(6) 0.2201(5) 0.0256(17) Uani 1 1 d . . . . .
C31 C 0.6187(6) 0.1707(6) 0.3806(6) 0.0289(18) Uani 1 1 d . . . . .
H31A H 0.683571 0.223625 0.428164 0.035 Uiso 1 1 calc R U . A 1
C32 C 0.5538(7) 0.0754(7) 0.4139(6) 0.047(2) Uani 1 1 d . . . . .
H32A H 0.600460 0.038006 0.424124 0.071 Uiso 1 1 calc R U . . .
H32B H 0.488566 0.022865 0.369151 0.071 Uiso 1 1 calc R U . . .
H32C H 0.530382 0.103652 0.470180 0.071 Uiso 1 1 calc R U . . .
C33 C 0.5469(9) 0.2316(9) 0.3683(7) 0.063(3) Uani 1 1 d . . . . .
H33A H 0.587039 0.290692 0.343297 0.095 Uiso 1 1 calc R U . A 1
H33B H 0.529693 0.263798 0.426457 0.095 Uiso 1 1 calc R U . A 1
H33C H 0.478106 0.179346 0.327422 0.095 Uiso 1 1 calc R U . A 1
C34 C 0.9268(6) 0.1153(6) 0.2196(5) 0.0275(17) Uani 1 1 d . . . . .
H34A H 0.972995 0.166710 0.278666 0.033 Uiso 1 1 calc R U . . .
C35 C 0.9809(7) 0.1578(6) 0.1465(5) 0.0336(19) Uani 1 1 d . . . . .
H35A H 1.054759 0.157959 0.148202 0.050 Uiso 1 1 calc R U . . .
H35B H 0.987183 0.233278 0.155801 0.050 Uiso 1 1 calc R U . . .
H35C H 0.935777 0.109565 0.088047 0.050 Uiso 1 1 calc R U . . .
C36 C 0.9225(7) -0.0001(6) 0.2093(6) 0.038(2) Uani 1 1 d . . . . .
H36A H 0.997143 0.002481 0.208623 0.057 Uiso 1 1 calc R U . . .
H36B H 0.874604 -0.052549 0.153052 0.057 Uiso 1 1 calc R U . . .
H36C H 0.892856 -0.024166 0.259624 0.057 Uiso 1 1 calc R U . . .
C37 C 0.8415(7) 0.0307(6) 0.4490(6) 0.036(2) Uani 1 1 d . . . . .
H37A H 0.921873 0.063472 0.447807 0.043 Uiso 1 1 calc R U . . .
H37B H 0.800892 0.010830 0.388260 0.043 Uiso 1 1 calc R U . . .
C38 C 0.8096(7) -0.0698(7) 0.4808(7) 0.045(2) Uani 1 1 d . . . . .
H38A H 0.789033 -0.138345 0.429906 0.054 Uiso 1 1 calc R U . . .
H38B H 0.870763 -0.062417 0.523666 0.054 Uiso 1 1 calc R U . . .
C39 C 0.7131(7) -0.0697(6) 0.5251(6) 0.037(2) Uani 1 1 d . . . . .
H39A H 0.700871 -0.112775 0.567688 0.045 Uiso 1 1 calc R U . . .
H39B H 0.644967 -0.100357 0.480576 0.045 Uiso 1 1 calc R U . . .
C40 C 0.7476(7) 0.0523(7) 0.5734(6) 0.040(2) Uani 1 1 d . . . . .
H40A H 0.682260 0.069436 0.582202 0.048 Uiso 1 1 calc R U . . .
H40B H 0.793683 0.075347 0.632349 0.048 Uiso 1 1 calc R U . . .
K1S K 0.500000 0.500000 0.000000 0.0336(6) Uani 1 2 d S . P . .
O1S O 0.2848(5) 0.3933(5) 0.0216(4) 0.0485(16) Uani 1 1 d . . . . .
O2S O 0.5550(5) 0.3927(5) 0.0960(4) 0.0475(16) Uani 1 1 d . . . . .
O3S O 0.5027(5) 0.3493(5) -0.1469(4) 0.0589(19) Uani 1 1 d . . . . .
C1S C 0.2191(8) 0.4534(9) 0.0338(10) 0.084(4) Uani 1 1 d . . . . .
H1SA H 0.241199 0.507271 0.000048 0.100 Uiso 1 1 calc R U . . .
H1SB H 0.229588 0.494959 0.098072 0.100 Uiso 1 1 calc R U . . .
C2S C 0.1013(7) 0.3751(7) 0.0015(6) 0.046(2) Uani 1 1 d . . . . .
H2SA H 0.067708 0.394391 -0.045153 0.055 Uiso 1 1 calc R U . . .
H2SB H 0.058297 0.375707 0.051390 0.055 Uiso 1 1 calc R U . . .
C3S C 0.1047(7) 0.2635(7) -0.0366(7) 0.046(2) Uani 1 1 d . . . . .
H3SA H 0.042646 0.204608 -0.022859 0.055 Uiso 1 1 calc R U . . .
H3SB H 0.102408 0.243900 -0.102230 0.055 Uiso 1 1 calc R U . . .
C4S C 0.2125(7) 0.2812(8) 0.0102(7) 0.049(2) Uani 1 1 d . . . . .
H4SA H 0.204581 0.268463 0.068980 0.058 Uiso 1 1 calc R U . . .
H4SB H 0.241538 0.229993 -0.026058 0.058 Uiso 1 1 calc R U . . .
C5S C 0.4854(8) 0.3641(8) 0.1594(7) 0.051(3) Uani 1 1 d . . . . .
H5SA H 0.424605 0.388278 0.156606 0.062 Uiso 1 1 calc R U . . .
H5SB H 0.527809 0.397782 0.220929 0.062 Uiso 1 1 calc R U . . .
C6S C 0.4414(9) 0.2398(9) 0.1312(9) 0.082(4) Uani 1 1 d . . . . .
H6SA H 0.423593 0.212205 0.182944 0.098 Uiso 1 1 calc R U . . .
H6SB H 0.374440 0.204960 0.084908 0.098 Uiso 1 1 calc R U . . .
C7S C 0.5314(14) 0.2182(12) 0.0958(10) 0.102(5) Uani 1 1 d . U . . .
H7SA H 0.502740 0.148116 0.045420 0.122 Uiso 1 1 calc R U . . .
H7SB H 0.578265 0.211958 0.142723 0.122 Uiso 1 1 calc R U . . .
C8S C 0.5946(9) 0.3098(9) 0.0653(8) 0.065(3) Uani 1 1 d . . . . .
H8SA H 0.674130 0.338833 0.089605 0.078 Uiso 1 1 calc R U . . .
H8SB H 0.585409 0.285659 -0.000898 0.078 Uiso 1 1 calc R U . . .
C9S C 0.4075(8) 0.2482(8) -0.1627(7) 0.052(2) Uani 1 1 d . . . . .
H9SA H 0.342689 0.264139 -0.147755 0.062 Uiso 1 1 calc R U . . .
H9SB H 0.419600 0.206425 -0.124217 0.062 Uiso 1 1 calc R U . . .
C10S C 0.3863(6) 0.1818(7) -0.2574(6) 0.037(2) Uani 1 1 d . . . . .
H10A H 0.330335 0.192346 -0.292858 0.045 Uiso 1 1 calc R U . . .
H10B H 0.361112 0.102060 -0.264248 0.045 Uiso 1 1 calc R U . . .
C11S C 0.4985(7) 0.2275(7) -0.2851(7) 0.050(3) Uani 1 1 d . . . . .
H11A H 0.542952 0.187281 -0.274547 0.060 Uiso 1 1 calc R U . . .
H11B H 0.491215 0.222951 -0.349080 0.060 Uiso 1 1 calc R U . . .
C12S C 0.5489(7) 0.3446(7) -0.2263(6) 0.041(2) Uani 1 1 d . . . . .
H12A H 0.630121 0.370717 -0.212312 0.049 Uiso 1 1 calc R U . . .
H12B H 0.533119 0.392506 -0.256715 0.049 Uiso 1 1 calc R U . . .
O1Q O 0.7164(6) 0.1277(6) 0.7952(5) 0.0610(19) Uani 1 1 d . . . . .
C1Q C 0.7184(12) 0.1971(10) 0.8800(8) 0.078(4) Uani 1 1 d . . . . .
H1QA H 0.642613 0.190413 0.887088 0.093 Uiso 1 1 calc R U . . .
H1QB H 0.765083 0.275075 0.885181 0.093 Uiso 1 1 calc R U . . .
C2Q C 0.7618(12) 0.1671(11) 0.9494(8) 0.089(4) Uani 1 1 d . . . . .
H2QA H 0.710784 0.154940 0.993255 0.106 Uiso 1 1 calc R U . . .
H2QB H 0.834704 0.226012 0.981213 0.106 Uiso 1 1 calc R U . . .
C3Q C 0.7726(10) 0.0626(9) 0.9024(7) 0.063(3) Uani 1 1 d . . . . .
H3QA H 0.842415 0.062876 0.927087 0.075 Uiso 1 1 calc R U . . .
H3QB H 0.709579 -0.003036 0.906920 0.075 Uiso 1 1 calc R U . . .
C4Q C 0.7721(11) 0.0641(10) 0.8086(7) 0.077(4) Uani 1 1 d . . . . .
H4QA H 0.848944 0.096497 0.797229 0.092 Uiso 1 1 calc R U . . .
H4QB H 0.734520 -0.012238 0.766759 0.092 Uiso 1 1 calc R U . . .

loop_
_atom_site_aniso_label
_atom_site_aniso_U_11
_atom_site_aniso_U_22
_atom_site_aniso_U_33
_atom_site_aniso_U_23
_atom_site_aniso_U_13
_atom_site_aniso_U_12
Yb1 0.02993(19) 0.02441(18) 0.0264(2) 0.01295(15) 0.01295(14) 0.01395(14)
K1 0.0232(18) 0.0211(16) 0.031(2) 0.0118(15) 0.0042(15) 0.0082(14)
Yb2 0.0302(4) 0.0204(3) 0.0241(4) 0.0098(3) 0.0089(3) 0.0127(3)
O1 0.036(3) 0.024(3) 0.032(3) 0.009(2) 0.017(3) 0.007(2)
N1 0.023(3) 0.025(3) 0.021(4) 0.012(3) 0.008(3) 0.013(3)
N2 0.026(3) 0.025(3) 0.024(4) 0.014(3) 0.008(3) 0.014(3)
C1 0.027(4) 0.018(4) 0.023(4) 0.010(3) 0.007(3) 0.009(3)
C2 0.031(4) 0.014(3) 0.015(4) 0.005(3) 0.006(3) 0.006(3)
C3 0.025(4) 0.017(4) 0.028(4) 0.007(3) 0.008(3) 0.013(3)
C4 0.024(4) 0.020(4) 0.031(5) 0.011(3) 0.013(3) 0.011(3)
C5 0.029(4) 0.023(4) 0.023(4) 0.009(3) 0.006(3) 0.014(3)
C6 0.026(4) 0.019(4) 0.030(5) 0.006(3) 0.003(3) 0.005(3)
C7 0.025(4) 0.025(4) 0.034(5) 0.005(4) 0.015(4) 0.011(3)
C8 0.035(4) 0.024(4) 0.033(5) 0.013(4) 0.020(4) 0.008(4)
C9 0.030(4) 0.027(4) 0.033(5) 0.013(4) 0.016(4) 0.015(3)
C10 0.045(5) 0.033(5) 0.034(5) 0.018(4) 0.018(4) 0.024(4)
C11 0.040(5) 0.031(4) 0.021(4) 0.009(4) 0.010(4) 0.018(4)
C12 0.028(4) 0.036(4) 0.019(4) 0.011(4) 0.008(3) 0.019(4)
C13 0.025(4) 0.012(3) 0.024(4) 0.010(3) 0.009(3) 0.007(3)
C14 0.029(4) 0.020(4) 0.026(4) 0.009(3) 0.011(3) 0.015(3)
C15 0.035(4) 0.030(4) 0.017(4) 0.012(3) 0.008(3) 0.015(4)
C16 0.023(4) 0.033(4) 0.037(5) 0.017(4) 0.006(4) 0.010(3)
C17 0.025(4) 0.024(4) 0.032(5) 0.015(4) 0.010(3) 0.009(3)
C18 0.027(4) 0.019(4) 0.021(4) 0.005(3) 0.009(3) 0.009(3)
C19 0.034(4) 0.029(4) 0.029(5) 0.010(4) 0.006(3) 0.020(4)
C20 0.051(5) 0.038(5) 0.055(6) 0.037(5) 0.035(5) 0.031(4)
C21 0.051(5) 0.051(5) 0.028(5) 0.018(4) 0.008(4) 0.039(5)
C22 0.034(4) 0.030(4) 0.024(5) 0.007(4) 0.011(3) 0.021(4)
C23 0.044(5) 0.031(4) 0.027(5) 0.004(4) 0.010(4) 0.022(4)
C24 0.050(5) 0.034(5) 0.033(5) 0.014(4) 0.016(4) 0.023(4)
C25 0.027(4) 0.024(4) 0.023(4) 0.014(3) 0.008(3) 0.010(3)
C26 0.028(4) 0.026(4) 0.024(4) 0.015(4) 0.003(3) 0.009(3)
C27 0.028(4) 0.033(5) 0.036(5) 0.015(4) 0.009(4) 0.004(4)
C28 0.037(5) 0.038(5) 0.029(5) 0.008(4) -0.001(4) 0.003(4)
C29 0.034(5) 0.033(5) 0.031(5) 0.007(4) 0.010(4) 0.008(4)
C30 0.031(4) 0.020(4) 0.024(5) 0.010(3) 0.009(3) 0.006(3)
C31 0.019(4) 0.032(4) 0.043(5) 0.021(4) 0.005(3) 0.011(3)
C32 0.045(5) 0.040(5) 0.050(6) 0.006(5) 0.024(5) 0.015(4)
C33 0.084(8) 0.081(8) 0.051(7) 0.018(6) 0.003(6) 0.063(7)
C34 0.035(4) 0.019(4) 0.023(4) 0.004(3) 0.008(3) 0.007(3)
C35 0.040(5) 0.031(4) 0.031(5) 0.011(4) 0.021(4) 0.013(4)
C36 0.043(5) 0.027(4) 0.041(6) 0.006(4) 0.012(4) 0.016(4)
C37 0.044(5) 0.032(5) 0.033(5) 0.011(4) 0.014(4) 0.016(4)
C38 0.039(5) 0.037(5) 0.064(7) 0.020(5) 0.007(5) 0.019(4)
C39 0.033(4) 0.027(4) 0.052(6) 0.022(4) 0.009(4) 0.006(4)
C40 0.042(5) 0.042(5) 0.033(5) 0.024(4) 0.014(4) 0.007(4)
K1S 0.0375(14) 0.0313(13) 0.0298(15) 0.0068(11) 0.0124(11) 0.0131(11)
O1S 0.031(3) 0.046(4) 0.065(5) 0.015(3) 0.011(3) 0.013(3)
O2S 0.048(4) 0.057(4) 0.052(4) 0.024(3) 0.025(3) 0.031(3)
O3S 0.068(4) 0.035(4) 0.050(4) 0.000(3) 0.033(4) 0.004(3)
C1S 0.052(7) 0.044(6) 0.129(12) -0.009(7) -0.012(7) 0.020(6)
C2S 0.048(5) 0.053(6) 0.040(6) 0.009(5) 0.016(4) 0.026(5)
C3S 0.041(5) 0.043(5) 0.049(6) 0.021(5) 0.013(4) 0.008(4)
C4S 0.047(5) 0.046(6) 0.053(7) 0.018(5) 0.018(5) 0.018(5)
C5S 0.053(6) 0.066(7) 0.055(7) 0.035(6) 0.025(5) 0.033(5)
C6S 0.056(7) 0.063(7) 0.120(12) 0.059(8) -0.023(7) 0.001(6)
C7S 0.147(9) 0.081(7) 0.095(8) 0.033(6) 0.033(7) 0.059(7)
C8S 0.059(7) 0.072(8) 0.068(8) 0.000(6) 0.005(6) 0.047(6)
C9S 0.056(6) 0.050(6) 0.047(7) 0.018(5) 0.017(5) 0.017(5)
C10S 0.035(5) 0.033(5) 0.042(6) 0.017(4) 0.002(4) 0.009(4)
C11S 0.040(5) 0.039(5) 0.048(6) -0.009(5) 0.013(4) 0.007(4)
C12S 0.038(5) 0.041(5) 0.040(6) 0.012(4) 0.012(4) 0.014(4)
O1Q 0.091(5) 0.067(5) 0.045(4) 0.023(4) 0.021(4) 0.048(4)
C1Q 0.138(11) 0.071(8) 0.054(8) 0.024(6) 0.042(8) 0.068(8)
C2Q 0.132(12) 0.108(11) 0.045(8) 0.002(7) 0.006(7) 0.083(10)
C3Q 0.081(8) 0.054(6) 0.052(7) 0.015(6) -0.001(6) 0.029(6)
C4Q 0.137(11) 0.094(9) 0.038(7) 0.013(6) 0.014(7) 0.093(9)

loop_
_atom_type_symbol
_atom_type_description
_atom_type_scat_dispersion_real
_atom_type_scat_dispersion_imag
_atom_type_scat_source
C C 0.0033 0.0016 'International Tables Vol C Tables 4.2.6.8 and 6.1.1.4'
H H 0.0000 0.0000 'International Tables Vol C Tables 4.2.6.8 and 6.1.1.4'
N N 0.0061 0.0033 'International Tables Vol C Tables 4.2.6.8 and 6.1.1.4'
O O 0.0106 0.0060 'International Tables Vol C Tables 4.2.6.8 and 6.1.1.4'
K K 0.2009 0.2494 'International Tables Vol C Tables 4.2.6.8 and 6.1.1.4'
Yb Yb -0.3850 5.5486 'International Tables Vol C Tables 4.2.6.8 and 6.1.1.4'

loop_
_geom_angle_atom_site_label_1
_geom_angle_atom_site_label_2
_geom_angle_atom_site_label_3
_geom_angle
_geom_angle_site_symmetry_1
_geom_angle_site_symmetry_3
N1 Yb1 N2 80.5(2) . .
N1 Yb1 O1 111.98(18) . .
N2 Yb1 O1 88.00(19) . .
N1 Yb1 C7 149.3(2) . 2_766
N2 Yb1 C7 111.9(2) . 2_766
O1 Yb1 C7 96.9(2) . 2_766
N1 Yb1 C6 125.5(2) . 2_766
N2 Yb1 C6 95.1(2) . 2_766
O1 Yb1 C6 122.19(19) . 2_766
C7 Yb1 C6 29.9(2) 2_766 2_766
N1 Yb1 C8 134.9(2) . 2_766
N2 Yb1 C8 140.8(2) . 2_766
O1 Yb1 C8 91.0(2) . 2_766
C7 Yb1 C8 29.5(2) 2_766 2_766
C6 Yb1 C8 53.4(2) 2_766 2_766
N1 Yb1 C1 30.4(2) . .
N2 Yb1 C1 56.9(2) . .
O1 Yb1 C1 123.86(18) . .
C7 Yb1 C1 134.6(2) 2_766 .
C6 Yb1 C1 104.8(2) 2_766 .
C8 Yb1 C1 144.4(2) 2_766 .
N1 Yb1 C5 98.5(2) . 2_766
N2 Yb1 C5 104.9(2) . 2_766
O1 Yb1 C5 148.55(18) . 2_766
C7 Yb1 C5 51.8(2) 2_766 2_766
C6 Yb1 C5 30.0(2) 2_766 2_766
C8 Yb1 C5 60.8(2) 2_766 2_766
C1 Yb1 C5 86.5(2) . 2_766
N1 Yb1 C2 56.2(2) . .
N2 Yb1 C2 28.57(19) . .
O1 Yb1 C2 110.25(18) . .
C7 Yb1 C2 124.0(2) 2_766 .
C6 Yb1 C2 97.3(2) 2_766 .
C8 Yb1 C2 150.5(2) 2_766 .
C1 Yb1 C2 28.8(2) . .
C5 Yb1 C2 92.63(19) 2_766 .
N1 Yb1 C9 107.2(2) . 2_766
N2 Yb1 C9 153.81(19) . 2_766
O1 Yb1 C9 110.88(18) . 2_766
C7 Yb1 C9 49.9(2) 2_766 2_766
C6 Yb1 C9 59.7(2) 2_766 2_766
C8 Yb1 C9 28.2(2) 2_766 2_766
C1 Yb1 C9 119.0(2) . 2_766
C5 Yb1 C9 49.8(2) 2_766 2_766
C2 Yb1 C9 138.87(19) . 2_766
N1 Yb1 C4 93.75(19) . 2_766
N2 Yb1 C4 130.84(19) . 2_766
O1 Yb1 C4 137.39(18) . 2_766
C7 Yb1 C4 56.5(2) 2_766 2_766
C6 Yb1 C4 49.6(2) 2_766 2_766
C8 Yb1 C4 48.8(2) 2_766 2_766
C1 Yb1 C4 95.66(19) . 2_766
C5 Yb1 C4 27.24(19) 2_766 2_766
C2 Yb1 C4 112.29(19) . 2_766
C9 Yb1 C4 26.64(19) 2_766 2_766
N1 Yb1 Yb2 83.85(13) . .
N2 Yb1 Yb2 53.36(14) . .
O1 Yb1 Yb2 136.25(14) . .
C7 Yb1 Yb2 82.29(17) 2_766 .
C6 Yb1 Yb2 53.49(16) 2_766 .
C8 Yb1 Yb2 106.23(17) 2_766 .
C1 Yb1 Yb2 55.11(14) . .
C5 Yb1 Yb2 51.99(15) 2_766 .
C2 Yb1 Yb2 44.29(13) . .
C9 Yb1 Yb2 101.75(14) 2_766 .
C4 Yb1 Yb2 77.51(14) 2_766 .
C3 K1 C14 115.6(2) . 2_766
C3 K1 N2 52.87(18) . .
C14 K1 N2 162.0(2) 2_766 .
C3 K1 C12 28.7(2) . .
C14 K1 C12 107.1(2) 2_766 .
N2 K1 C12 69.42(19) . .
C3 K1 C13 118.4(2) . 2_766
C14 K1 C13 28.3(2) 2_766 2_766
N2 K1 C13 139.2(2) . 2_766
C12 K1 C13 124.4(2) . 2_766
C3 K1 C2 28.42(19) . .
C14 K1 C2 135.6(2) 2_766 .
N2 K1 C2 28.16(17) . .
C12 K1 C2 53.4(2) . .
C13 K1 C2 124.0(2) 2_766 .
C3 K1 C6 117.2(2) . 2_766
C14 K1 C6 96.8(2) 2_766 2_766
N2 K1 C6 80.0(2) . 2_766
C12 K1 C6 145.0(2) . 2_766
C13 K1 C6 70.5(2) 2_766 2_766
C2 K1 C6 91.6(2) . 2_766
C3 K1 N1 94.8(2) . 2_766
C14 K1 N1 48.09(19) 2_766 2_766
N2 K1 N1 115.38(19) . 2_766
C12 K1 N1 109.9(2) . 2_766
C13 K1 N1 26.97(17) 2_766 2_766
C2 K1 N1 97.05(19) . 2_766
C6 K1 N1 68.11(18) 2_766 2_766
C3 K1 C33 126.4(2) . .
C14 K1 C33 114.0(2) 2_766 .
N2 K1 C33 82.5(2) . .
C12 K1 C33 115.8(3) . .
C13 K1 C33 114.8(2) 2_766 .
C2 K1 C33 110.3(2) . .
C6 K1 C33 75.0(2) 2_766 .
N1 K1 C33 134.3(2) 2_766 .
C3 K1 C19 88.7(2) . 2_766
C14 K1 C19 28.06(19) 2_766 2_766
N2 K1 C19 140.9(2) . 2_766
C12 K1 C19 79.5(2) . 2_766
C13 K1 C19 48.50(19) 2_766 2_766
C2 K1 C19 113.0(2) . 2_766
C6 K1 C19 118.3(2) 2_766 2_766
N1 K1 C19 53.88(18) 2_766 2_766
C33 K1 C19 133.9(2) . 2_766
C3 K1 C31 103.9(2) . .
C14 K1 C31 139.9(2) 2_766 .
N2 K1 C31 55.58(17) . .
C12 K1 C31 104.1(2) . .
C13 K1 C31 131.5(2) 2_766 .
C2 K1 C31 83.65(19) . .
C6 K1 C31 69.8(2) 2_766 .
N1 K1 C31 137.9(2) 2_766 .
C33 K1 C31 27.10(19) . .
C19 K1 C31 160.2(2) 2_766 .
C3 K1 C25 58.88(19) . .
C14 K1 C25 167.8(2) 2_766 .
N2 K1 C25 24.37(17) . .
C12 K1 C25 62.6(2) . .
C13 K1 C25 163.1(2) 2_766 .
C2 K1 C25 44.74(18) . .
C6 K1 C25 95.4(2) 2_766 .
N1 K1 C25 139.41(19) 2_766 .
C33 K1 C25 68.4(2) . .
C19 K1 C25 142.1(2) 2_766 .
C31 K1 C25 45.26(18) . .
C3 K1 H6A 131.3(3) . 2_766
C14 K1 H6A 91.9(3) 2_766 2_766
N2 K1 H6A 88.8(2) . 2_766
C12 K1 H6A 157.6(3) . 2_766
C13 K1 H6A 69.1(2) 2_766 2_766
C2 K1 H6A 104.6(3) . 2_766
C6 K1 H6A 14.67(7) 2_766 2_766
N1 K1 H6A 73.9(2) 2_766 2_766
C33 K1 H6A 64.3(3) . 2_766
C19 K1 H6A 117.4(3) 2_766 2_766
C31 K1 H6A 65.3(2) . 2_766
C25 K1 H6A 99.6(2) . 2_766
C2 Yb2 C3 34.4(2) . .
C2 Yb2 N1 137.8(2) . 2_766
C3 Yb2 N1 127.2(2) . 2_766
C2 Yb2 N2 31.49(19) . .
C3 Yb2 N2 59.1(2) . .
N1 Yb2 N2 154.74(18) 2_766 .
C2 Yb2 C1 119.0(2) . 2_766
C3 Yb2 C1 131.6(2) . 2_766
N1 Yb2 C1 31.65(19) 2_766 2_766
N2 Yb2 C1 123.64(19) . 2_766
C2 Yb2 C5 109.2(2) . 2_766
C3 Yb2 C5 138.5(2) . 2_766
N1 Yb2 C5 58.8(2) 2_766 2_766
N2 Yb2 C5 99.60(19) . 2_766
C1 Yb2 C5 30.1(2) 2_766 2_766
C2 Yb2 C6 109.3(2) . 2_766
C3 Yb2 C6 143.5(2) . 2_766
N1 Yb2 C6 80.19(19) 2_766 2_766
N2 Yb2 C6 85.96(19) . 2_766
C1 Yb2 C6 58.2(2) 2_766 2_766
C5 Yb2 C6 30.5(2) 2_766 2_766
C2 Yb2 C13 167.1(2) . 2_766
C3 Yb2 C13 141.6(2) . 2_766
N1 Yb2 C13 29.53(19) 2_766 2_766
N2 Yb2 C13 158.70(18) . 2_766
C1 Yb2 C13 51.8(2) 2_766 2_766
C5 Yb2 C13 67.5(2) 2_766 2_766
C6 Yb2 C13 74.5(2) 2_766 2_766
C2 Yb2 C4 50.7(2) . .
C3 Yb2 C4 30.1(2) . .
N1 Yb2 C4 98.02(19) 2_766 .
N2 Yb2 C4 81.67(18) . .
C1 Yb2 C4 103.5(2) 2_766 .
C5 Yb2 C4 121.2(2) 2_766 .
C6 Yb2 C4 145.6(2) 2_766 .
C13 Yb2 C4 119.33(19) 2_766 .
C2 Yb2 C1 29.7(2) . .
C3 Yb2 C1 50.9(2) . .
N1 Yb2 C1 109.16(19) 2_766 .
N2 Yb2 C1 52.92(18) . .
C1 Yb2 C1 90.1(2) 2_766 .
C5 Yb2 C1 87.7(2) 2_766 .
C6 Yb2 C1 101.0(2) 2_766 .
C13 Yb2 C1 138.5(2) 2_766 .
C4 Yb2 C1 46.8(2) . .
C2 Yb2 C12 57.1(2) . .
C3 Yb2 C12 27.9(2) . .
N1 Yb2 C12 128.1(2) 2_766 .
N2 Yb2 C12 70.24(18) . .
C1 Yb2 C12 150.3(2) 2_766 .
C5 Yb2 C12 166.05(19) 2_766 .
C6 Yb2 C12 150.6(2) 2_766 .
C13 Yb2 C12 125.05(19) 2_766 .
C4 Yb2 C12 49.4(2) . .
C1 Yb2 C12 78.6(2) . .
C2 Yb2 C14 155.2(2) . 2_766
C3 Yb2 C14 120.8(2) . 2_766
N1 Yb2 C14 49.85(19) 2_766 2_766
N2 Yb2 C14 153.47(19) . 2_766
C1 Yb2 C14 77.9(2) 2_766 2_766
C5 Yb2 C14 94.2(2) 2_766 2_766
C6 Yb2 C14 95.0(2) 2_766 2_766
C13 Yb2 C14 27.18(19) 2_766 2_766
C4 Yb2 C14 110.20(19) . 2_766
C1 Yb2 C14 150.95(19) . 2_766
C12 Yb2 C14 98.94(19) . 2_766
C2 Yb2 H6A 118.5(2) . 2_766
C3 Yb2 H6A 147.6(2) . 2_766
N1 Yb2 H6A 84.4(2) 2_766 2_766
N2 Yb2 H6A 89.6(2) . 2_766
C1 Yb2 H6A 70.7(2) 2_766 2_766
C5 Yb2 H6A 47.5(2) 2_766 2_766
C6 Yb2 H6A 19.56(6) 2_766 2_766
C13 Yb2 H6A 69.2(2) 2_766 2_766
C4 Yb2 H6A 164.4(2) . 2_766
C1 Yb2 H6A 117.9(2) . 2_766
C12 Yb2 H6A 138.7(2) . 2_766
C14 Yb2 H6A 83.2(2) 2_766 2_766
C37 O1 C40 110.6(6) . .
C37 O1 Yb1 119.7(4) . .
C40 O1 Yb1 128.5(5) . .
C13 N1 C1 118.3(5) . .
C13 N1 Yb1 147.4(4) . .
C1 N1 Yb1 93.9(4) . .
C13 N1 Yb2 92.2(4) . 2_766
C1 N1 Yb2 86.1(4) . 2_766
Yb1 N1 Yb2 94.7(2) . 2_766
C13 N1 K1 72.5(4) . 2_766
C1 N1 K1 97.5(4) . 2_766
Yb1 N1 K1 109.9(2) . 2_766
C25 N2 C2 119.2(6) . .
C25 N2 Yb1 141.9(4) . .
C2 N2 Yb1 98.6(4) . .
C25 N2 Yb2 118.5(4) . .
C2 N2 Yb2 62.0(3) . .
Yb1 N2 Yb2 82.28(18) . .
C25 N2 K1 97.2(4) . .
C2 N2 K1 78.9(4) . .
Yb1 N2 K1 94.7(2) . .
C5 C1 N1 127.4(6) . .
C5 C1 C2 108.3(6) . .
N1 C1 C2 124.3(6) . .
C5 C1 Yb2 76.6(4) . 2_766
N1 C1 Yb2 62.2(4) . 2_766
C2 C1 Yb2 143.7(5) . 2_766
C5 C1 Yb1 145.6(5) . .
N1 C1 Yb1 55.7(3) . .
C2 C1 Yb1 79.8(4) . .
Yb2 C1 Yb1 78.14(19) 2_766 .
C5 C1 Yb2 85.3(4) . .
N1 C1 Yb2 123.5(4) . .
C2 C1 Yb2 55.7(4) . .
Yb2 C1 Yb2 89.9(2) 2_766 .
Yb1 C1 Yb2 71.71(16) . .
C5 C1 K1 73.0(4) . 2_766
N1 C1 K1 58.7(3) . 2_766
C2 C1 K1 158.2(5) . 2_766
Yb1 C1 K1 87.53(19) . 2_766
N2 C2 C3 126.5(6) . .
N2 C2 C1 122.4(6) . .
C3 C2 C1 108.5(6) . .
N2 C2 Yb2 86.5(4) . .
C3 C2 Yb2 73.1(4) . .
C1 C2 Yb2 94.6(4) . .
N2 C2 Yb1 52.8(3) . .
C3 C2 Yb1 150.1(5) . .
C1 C2 Yb1 71.3(4) . .
Yb2 C2 Yb1 77.09(19) . .
N2 C2 K1 73.0(4) . .
C3 C2 K1 70.9(4) . .
C1 C2 K1 115.6(4) . .
Yb1 C2 K1 82.25(19) . .
C2 C3 C4 106.2(6) . .
C2 C3 C12 135.6(7) . .
C4 C3 C12 118.0(6) . .
C2 C3 Yb2 72.4(4) . .
C4 C3 Yb2 92.1(4) . .
C12 C3 Yb2 100.1(4) . .
C2 C3 K1 80.7(4) . .
C4 C3 K1 111.0(5) . .
C12 C3 K1 79.4(4) . .
C9 C4 C5 125.2(7) . .
C9 C4 C3 124.2(7) . .
C5 C4 C3 110.6(6) . .
C9 C4 Yb2 121.1(5) . .
C5 C4 Yb2 87.5(4) . .
C3 C4 Yb2 57.8(4) . .
C9 C4 Yb1 76.2(4) . 2_766
C5 C4 Yb1 69.5(4) . 2_766
C3 C4 Yb1 129.9(5) . 2_766
C4 C5 C1 106.4(6) . .
C4 C5 C6 116.4(6) . .
C1 C5 C6 136.5(7) . .
C4 C5 Yb2 146.5(5) . 2_766
C1 C5 Yb2 73.3(4) . 2_766
C6 C5 Yb2 75.4(4) . 2_766
C4 C5 Yb1 83.2(4) . 2_766
C1 C5 Yb1 127.7(5) . 2_766
C6 C5 Yb1 67.6(4) . 2_766
C4 C5 Yb2 65.6(4) . .
C1 C5 Yb2 67.6(4) . .
C6 C5 Yb2 137.8(5) . .
Yb2 C5 Yb2 84.65(19) 2_766 .
Yb1 C5 Yb2 70.97(15) 2_766 .
C4 C5 K1 157.9(5) . 2_766
C1 C5 K1 83.3(4) . 2_766
C6 C5 K1 59.9(4) . 2_766
Yb1 C5 K1 75.26(17) 2_766 2_766
C7 C6 C5 117.9(7) . .
C7 C6 Yb1 73.4(4) . 2_766
C5 C6 Yb1 82.4(4) . 2_766
C7 C6 Yb2 144.1(5) . 2_766
C5 C6 Yb2 74.1(4) . 2_766
Yb1 C6 Yb2 75.16(19) 2_766 2_766
C7 C6 K1 137.7(5) . 2_766
C5 C6 K1 94.8(4) . 2_766
Yb1 C6 K1 86.1(2) 2_766 2_766
C7 C6 H6A 121.1 . .
C5 C6 H6A 121.1 . .
Yb1 C6 H6A 113.9 2_766 .
Yb2 C6 H6A 58.7 2_766 .
K1 C6 H6A 37.2 2_766 .
C8 C7 C6 124.6(7) . .
C8 C7 Yb1 78.6(4) . 2_766
C6 C7 Yb1 76.7(4) . 2_766
C8 C7 H7A 117.7 . .
C6 C7 H7A 117.7 . .
Yb1 C7 H7A 117.4 2_766 .
C7 C8 C9 119.2(7) . .
C7 C8 Yb1 71.9(4) . 2_766
C9 C8 Yb1 88.0(4) . 2_766
C7 C8 H8A 120.4 . .
C9 C8 H8A 120.4 . .
Yb1 C8 H8A 109.9 2_766 .
C4 C9 C10 115.9(7) . .
C4 C9 C8 115.6(7) . .
C10 C9 C8 128.5(7) . .
C4 C9 Yb1 77.1(4) . 2_766
C10 C9 Yb1 129.8(5) . 2_766
C8 C9 Yb1 63.7(4) . 2_766
C11 C10 C9 120.3(7) . .
C11 C10 H10C 119.9 . .
C9 C10 H10C 119.9 . .
C10 C11 C12 124.6(8) . .
C10 C11 H11C 117.7 . .
C12 C11 H11C 117.7 . .
C11 C12 C3 116.7(7) . .
C11 C12 K1 119.7(5) . .
C3 C12 K1 71.9(4) . .
C11 C12 Yb2 116.8(5) . .
C3 C12 Yb2 52.0(4) . .
C11 C12 H12C 121.6 . .
C3 C12 H12C 121.6 . .
K1 C12 H12C 79.9 . .
N1 C13 C14 117.5(6) . .
N1 C13 C18 125.8(7) . .
C14 C13 C18 116.7(6) . .
N1 C13 Yb2 58.3(3) . 2_766
C14 C13 Yb2 87.2(4) . 2_766
C18 C13 Yb2 123.7(4) . 2_766
N1 C13 K1 80.5(4) . 2_766
C14 C13 K1 72.7(4) . 2_766
C18 C13 K1 114.5(4) . 2_766
C15 C14 C13 120.3(6) . .
C15 C14 C19 119.7(7) . .
C13 C14 C19 119.9(6) . .
C15 C14 K1 105.6(5) . 2_766
C13 C14 K1 79.0(4) . 2_766
C19 C14 K1 88.6(4) . 2_766
C15 C14 Yb2 126.2(5) . 2_766
C13 C14 Yb2 65.6(4) . 2_766
C19 C14 Yb2 82.3(4) . 2_766
K1 C14 Yb2 21.19(8) 2_766 2_766
C14 C15 C16 122.4(7) . .
C14 C15 K1 52.0(4) . 2_766
C16 C15 K1 107.0(5) . 2_766
C14 C15 H15A 118.8 . .
C16 C15 H15A 118.8 . .
K1 C15 H15A 109.5 2_766 .
C17 C16 C15 117.2(7) . .
C17 C16 H16A 121.4 . .
C15 C16 H16A 121.4 . .
C16 C17 C18 123.1(7) . .
C16 C17 H17A 118.4 . .
C18 C17 H17A 118.4 . .
C17 C18 C13 119.7(7) . .
C17 C18 C22 116.2(6) . .
C13 C18 C22 123.4(6) . .
C14 C19 C20 113.2(6) . .
C14 C19 C21 113.7(6) . .
C20 C19 C21 109.4(7) . .
C14 C19 K1 63.3(4) . 2_766
C20 C19 K1 144.7(5) . 2_766
C21 C19 K1 103.1(5) . 2_766
C14 C19 H19A 106.7 . .
C20 C19 H19A 106.7 . .
C21 C19 H19A 106.7 . .
K1 C19 H19A 49.3 2_766 .
C19 C20 H20A 109.5 . .
C19 C20 H20B 109.5 . .
H20A C20 H20B 109.5 . .
C19 C20 H20C 109.5 . .
H20A C20 H20C 109.5 . .
H20B C20 H20C 109.5 . .
C19 C21 H21A 109.5 . .
C19 C21 H21B 109.5 . .
H21A C21 H21B 109.5 . .
C19 C21 H21C 109.5 . .
H21A C21 H21C 109.5 . .
H21B C21 H21C 109.5 . .
C23 C22 C18 109.1(6) . .
C23 C22 C24 109.7(6) . .
C18 C22 C24 114.3(6) . .
C23 C22 H22A 107.8 . .
C18 C22 H22A 107.8 . .
C24 C22 H22A 107.8 . .
C22 C23 H23A 109.5 . .
C22 C23 H23B 109.5 . .
H23A C23 H23B 109.5 . .
C22 C23 H23C 109.5 . .
H23A C23 H23C 109.5 . .
H23B C23 H23C 109.5 . .
C22 C24 H24A 109.5 . .
C22 C24 H24B 109.5 . .
H24A C24 H24B 109.5 . .
C22 C24 H24C 109.5 . .
H24A C24 H24C 109.5 . .
H24B C24 H24C 109.5 . .
N2 C25 C30 123.8(6) . .
N2 C25 C26 119.9(6) . .
C30 C25 C26 116.3(7) . .
N2 C25 K1 58.5(3) . .
C30 C25 K1 133.3(5) . .
C26 C25 K1 82.3(4) . .
C27 C26 C25 120.2(7) . .
C27 C26 C31 118.7(7) . .
C25 C26 C31 121.0(7) . .
C27 C26 K1 129.8(5) . .
C25 C26 K1 73.4(4) . .
C31 C26 K1 72.3(4) . .
C28 C27 C26 122.1(7) . .
C28 C27 H27A 119.0 . .
C26 C27 H27A 119.0 . .
C27 C28 C29 118.6(8) . .
C27 C28 H28A 120.7 . .
C29 C28 H28A 120.7 . .
C28 C29 C30 122.1(8) . .
C28 C29 H29A 119.0 . .
C30 C29 H29A 119.0 . .
C29 C30 C25 119.8(7) . .
C29 C30 C34 117.8(7) . .
C25 C30 C34 122.2(7) . .
C26 C31 C32 112.0(7) . .
C26 C31 C33 112.6(7) . .
C32 C31 C33 109.2(7) . .
C26 C31 K1 82.0(4) . .
C32 C31 K1 163.1(6) . .
C33 C31 K1 71.7(5) . .
C26 C31 H31A 107.6 . .
C32 C31 H31A 107.6 . .
C33 C31 H31A 107.6 . .
K1 C31 H31A 57.5 . .
C31 C32 H32A 109.5 . .
C31 C32 H32B 109.5 . .
H32A C32 H32B 109.5 . .
C31 C32 H32C 109.5 . .
H32A C32 H32C 109.5 . .
H32B C32 H32C 109.5 . .
C31 C33 K1 81.2(5) . .
C31 C33 H33A 109.5 . .
K1 C33 H33A 35.2 . .
C31 C33 H33B 109.5 . .
K1 C33 H33B 101.1 . .
H33A C33 H33B 109.5 . .
C31 C33 H33C 109.5 . .
K1 C33 H33C 141.0 . .
H33A C33 H33C 109.5 . .
H33B C33 H33C 109.5 . .
C35 C34 C30 112.6(6) . .
C35 C34 C36 110.2(6) . .
C30 C34 C36 109.2(6) . .
C35 C34 H34A 108.2 . .
C30 C34 H34A 108.2 . .
C36 C34 H34A 108.2 . .
C34 C35 H35A 109.5 . .
C34 C35 H35B 109.5 . .
H35A C35 H35B 109.5 . .
C34 C35 H35C 109.5 . .
H35A C35 H35C 109.5 . .
H35B C35 H35C 109.5 . .
C34 C36 H36A 109.5 . .
C34 C36 H36B 109.5 . .
H36A C36 H36B 109.5 . .
C34 C36 H36C 109.5 . .
H36A C36 H36C 109.5 . .
H36B C36 H36C 109.5 . .
O1 C37 C38 104.4(6) . .
O1 C37 H37A 110.9 . .
C38 C37 H37A 110.9 . .
O1 C37 H37B 110.9 . .
C38 C37 H37B 110.9 . .
H37A C37 H37B 108.9 . .
C39 C38 C37 103.1(7) . .
C39 C38 H38A 111.1 . .
C37 C38 H38A 111.1 . .
C39 C38 H38B 111.1 . .
C37 C38 H38B 111.1 . .
H38A C38 H38B 109.1 . .
C38 C39 C40 102.4(6) . .
C38 C39 H39A 111.3 . .
C40 C39 H39A 111.3 . .
C38 C39 H39B 111.3 . .
C40 C39 H39B 111.3 . .
H39A C39 H39B 109.2 . .
O1 C40 C39 103.5(6) . .
O1 C40 H40A 111.1 . .
C39 C40 H40A 111.1 . .
O1 C40 H40B 111.1 . .
C39 C40 H40B 111.1 . .
H40A C40 H40B 109.0 . .
O2S K1S O2S 180.0 2_665 .
O2S K1S O3S 91.7(2) 2_665 .
O2S K1S O3S 88.3(2) . .
O2S K1S O3S 88.3(2) 2_665 2_665
O2S K1S O3S 91.7(2) . 2_665
O3S K1S O3S 180.0 . 2_665
O2S K1S O1S 87.70(18) 2_665 2_665
O2S K1S O1S 92.30(18) . 2_665
O3S K1S O1S 81.26(19) . 2_665
O3S K1S O1S 98.74(19) 2_665 2_665
O2S K1S O1S 92.30(18) 2_665 .
O2S K1S O1S 87.70(18) . .
O3S K1S O1S 98.74(19) . .
O3S K1S O1S 81.26(19) 2_665 .
O1S K1S O1S 180.0 2_665 .
O2S K1S C9S 82.4(2) 2_665 2_665
O2S K1S C9S 97.6(2) . 2_665
O3S K1S C9S 156.95(19) . 2_665
O3S K1S C9S 23.05(19) 2_665 2_665
O1S K1S C9S 76.3(2) 2_665 2_665
O1S K1S C9S 103.7(2) . 2_665
O2S K1S C9S 97.6(2) 2_665 .
O2S K1S C9S 82.4(2) . .
O3S K1S C9S 23.05(19) . .
O3S K1S C9S 156.95(19) 2_665 .
O1S K1S C9S 103.7(2) 2_665 .
O1S K1S C9S 76.3(2) . .
C9S K1S C9S 180.0 2_665 .
O2S K1S C5S 158.37(19) 2_665 .
O2S K1S C5S 21.63(19) . .
O3S K1S C5S 101.3(2) . .
O3S K1S C5S 78.7(2) 2_665 .
O1S K1S C5S 111.2(2) 2_665 .
O1S K1S C5S 68.8(2) . .
C9S K1S C5S 91.6(2) 2_665 .
C9S K1S C5S 88.4(2) . .
O2S K1S C5S 21.63(19) 2_665 2_665
O2S K1S C5S 158.37(19) . 2_665
O3S K1S C5S 78.7(2) . 2_665
O3S K1S C5S 101.3(2) 2_665 2_665
O1S K1S C5S 68.8(2) 2_665 2_665
O1S K1S C5S 111.2(2) . 2_665
C9S K1S C5S 88.4(2) 2_665 2_665
C9S K1S C5S 91.6(2) . 2_665
C5S K1S C5S 180.0 . 2_665
C1S O1S C4S 106.5(7) . .
C1S O1S K1S 117.7(6) . .
C4S O1S K1S 135.0(5) . .
C8S O2S C5S 108.2(7) . .
C8S O2S K1S 126.6(6) . .
C5S O2S K1S 115.1(5) . .
C12S O3S C9S 107.8(7) . .
C12S O3S K1S 139.2(5) . .
C9S O3S K1S 109.9(5) . .
O1S C1S C2S 109.0(8) . .
O1S C1S H1SA 109.9 . .
C2S C1S H1SA 109.9 . .
O1S C1S H1SB 109.9 . .
C2S C1S H1SB 109.9 . .
H1SA C1S H1SB 108.3 . .
C1S C2S C3S 104.3(7) . .
C1S C2S H2SA 110.9 . .
C3S C2S H2SA 110.9 . .
C1S C2S H2SB 110.9 . .
C3S C2S H2SB 110.9 . .
H2SA C2S H2SB 108.9 . .
C4S C3S C2S 102.4(8) . .
C4S C3S H3SA 111.3 . .
C2S C3S H3SA 111.3 . .
C4S C3S H3SB 111.3 . .
C2S C3S H3SB 111.3 . .
H3SA C3S H3SB 109.2 . .
O1S C4S C3S 105.8(7) . .
O1S C4S H4SA 110.6 . .
C3S C4S H4SA 110.6 . .
O1S C4S H4SB 110.6 . .
C3S C4S H4SB 110.6 . .
H4SA C4S H4SB 108.7 . .
O2S C5S C6S 103.5(9) . .
O2S C5S K1S 43.3(4) . .
C6S C5S K1S 120.5(7) . .
O2S C5S H5SA 111.1 . .
C6S C5S H5SA 111.1 . .
K1S C5S H5SA 67.8 . .
O2S C5S H5SB 111.1 . .
C6S C5S H5SB 111.1 . .
K1S C5S H5SB 125.8 . .
H5SA C5S H5SB 109.0 . .
C7S C6S C5S 103.2(10) . .
C7S C6S H6SA 111.1 . .
C5S C6S H6SA 111.1 . .
C7S C6S H6SB 111.1 . .
C5S C6S H6SB 111.1 . .
H6SA C6S H6SB 109.1 . .
C6S C7S C8S 107.0(11) . .
C6S C7S H7SA 110.3 . .
C8S C7S H7SA 110.3 . .
C6S C7S H7SB 110.3 . .
C8S C7S H7SB 110.3 . .
H7SA C7S H7SB 108.6 . .
O2S C8S C7S 107.4(9) . .
O2S C8S H8SA 110.2 . .
C7S C8S H8SA 110.2 . .
O2S C8S H8SB 110.2 . .
C7S C8S H8SB 110.2 . .
H8SA C8S H8SB 108.5 . .
O3S C9S C10S 109.4(7) . .
O3S C9S K1S 47.1(4) . .
C10S C9S K1S 150.4(6) . .
O3S C9S H9SA 109.8 . .
C10S C9S H9SA 109.8 . .
K1S C9S H9SA 71.8 . .
O3S C9S H9SB 109.8 . .
C10S C9S H9SB 109.8 . .
K1S C9S H9SB 97.0 . .
H9SA C9S H9SB 108.2 . .
C9S C10S C11S 102.5(7) . .
C9S C10S H10A 111.3 . .
C11S C10S H10A 111.3 . .
C9S C10S H10B 111.3 . .
C11S C10S H10B 111.3 . .
H10A C10S H10B 109.2 . .
C12S C11S C10S 103.1(7) . .
C12S C11S H11A 111.1 . .
C10S C11S H11A 111.1 . .
C12S C11S H11B 111.1 . .
C10S C11S H11B 111.1 . .
H11A C11S H11B 109.1 . .
O3S C12S C11S 107.7(7) . .
O3S C12S H12A 110.2 . .
C11S C12S H12A 110.2 . .
O3S C12S H12B 110.2 . .
C11S C12S H12B 110.2 . .
H12A C12S H12B 108.5 . .
C4Q O1Q C1Q 107.2(8) . .
O1Q C1Q C2Q 110.2(9) . .
O1Q C1Q H1QA 109.6 . .
C2Q C1Q H1QA 109.6 . .
O1Q C1Q H1QB 109.6 . .
C2Q C1Q H1QB 109.6 . .
H1QA C1Q H1QB 108.1 . .
C1Q C2Q C3Q 105.4(10) . .
C1Q C2Q H2QA 110.7 . .
C3Q C2Q H2QA 110.7 . .
C1Q C2Q H2QB 110.7 . .
C3Q C2Q H2QB 110.7 . .
H2QA C2Q H2QB 108.8 . .
C4Q C3Q C2Q 102.7(9) . .
C4Q C3Q H3QA 111.2 . .
C2Q C3Q H3QA 111.2 . .
C4Q C3Q H3QB 111.2 . .
C2Q C3Q H3QB 111.2 . .
H3QA C3Q H3QB 109.1 . .
O1Q C4Q C3Q 108.3(8) . .
O1Q C4Q H4QA 110.0 . .
C3Q C4Q H4QA 110.0 . .
O1Q C4Q H4QB 110.0 . .
C3Q C4Q H4QB 110.0 . .
H4QA C4Q H4QB 108.4 . .

loop_
_geom_bond_atom_site_label_1
_geom_bond_atom_site_label_2
_geom_bond_distance
_geom_bond_site_symmetry_2
Yb1 N1 2.332(5) .
Yb1 N2 2.357(6) .
Yb1 O1 2.362(5) .
Yb1 C7 2.658(7) 2_766
Yb1 C6 2.699(7) 2_766
Yb1 C8 2.741(7) 2_766
Yb1 C1 2.817(7) .
Yb1 C5 2.893(7) 2_766
Yb1 C2 2.926(7) .
Yb1 C9 3.055(8) 2_766
Yb1 C4 3.066(7) 2_766
Yb1 Yb2 3.3409(8) .
K1 C3 2.817(7) .
K1 C14 2.861(7) 2_766
K1 N2 2.868(6) .
K1 C12 2.913(8) .
K1 C13 2.941(7) 2_766
K1 C2 2.942(8) .
K1 C6 2.948(9) 2_766
K1 N1 3.041(7) 2_766
K1 C33 3.191(12) .
K1 C19 3.202(8) 2_766
K1 C31 3.322(8) .
K1 C25 3.338(8) .
K1 H6A 2.265(8) 2_766
Yb2 C2 2.393(7) .
Yb2 C3 2.402(7) .
Yb2 N1 2.412(6) 2_766
Yb2 N2 2.705(6) .
Yb2 C1 2.720(7) 2_766
Yb2 C5 2.761(7) 2_766
Yb2 C6 2.778(8) 2_766
Yb2 C13 2.834(7) 2_766
Yb2 C4 2.836(7) .
Yb2 C1 2.886(7) .
Yb2 C12 3.001(7) .
Yb2 C14 3.107(7) 2_766
Yb2 H6A 2.424(7) 2_766
O1 C37 1.439(9) .
O1 C40 1.453(9) .
N1 C13 1.398(9) .
N1 C1 1.430(9) .
N2 C25 1.388(9) .
N2 C2 1.416(8) .
C1 C5 1.424(9) .
C1 C2 1.434(10) .
C2 C3 1.419(10) .
C3 C4 1.424(10) .
C3 C12 1.425(10) .
C4 C9 1.410(10) .
C4 C5 1.413(10) .
C5 C6 1.458(10) .
C6 C7 1.382(10) .
C6 H6A 0.9500 .
C7 C8 1.377(11) .
C7 H7A 0.9500 .
C8 C9 1.445(11) .
C8 H8A 0.9500 .
C9 C10 1.410(11) .
C10 C11 1.383(11) .
C10 H10C 0.9500 .
C11 C12 1.398(10) .
C11 H11C 0.9500 .
C12 H12C 0.9500 .
C13 C14 1.421(10) .
C13 C18 1.425(9) .
C14 C15 1.380(10) .
C14 C19 1.507(10) .
C15 C16 1.384(10) .
C15 H15A 0.9500 .
C16 C17 1.376(11) .
C16 H16A 0.9500 .
C17 C18 1.378(10) .
C17 H17A 0.9500 .
C18 C22 1.529(10) .
C19 C20 1.512(11) .
C19 C21 1.536(11) .
C19 H19A 1.0000 .
C20 H20A 0.9800 .
C20 H20B 0.9800 .
C20 H20C 0.9800 .
C21 H21A 0.9800 .
C21 H21B 0.9800 .
C21 H21C 0.9800 .
C22 C23 1.531(10) .
C22 C24 1.534(10) .
C22 H22A 1.0000 .
C23 H23A 0.9800 .
C23 H23B 0.9800 .
C23 H23C 0.9800 .
C24 H24A 0.9800 .
C24 H24B 0.9800 .
C24 H24C 0.9800 .
C25 C30 1.423(10) .
C25 C26 1.435(10) .
C26 C27 1.375(11) .
C26 C31 1.509(11) .
C27 C28 1.364(11) .
C27 H27A 0.9500 .
C28 C29 1.374(11) .
C28 H28A 0.9500 .
C29 C30 1.384(11) .
C29 H29A 0.9500 .
C30 C34 1.519(10) .
C31 C32 1.511(11) .
C31 C33 1.531(11) .
C31 H31A 1.0000 .
C32 H32A 0.9800 .
C32 H32B 0.9800 .
C32 H32C 0.9800 .
C33 H33A 0.9800 .
C33 H33B 0.9800 .
C33 H33C 0.9800 .
C34 C35 1.516(10) .
C34 C36 1.534(10) .
C34 H34A 1.0000 .
C35 H35A 0.9800 .
C35 H35B 0.9800 .
C35 H35C 0.9800 .
C36 H36A 0.9800 .
C36 H36B 0.9800 .
C36 H36C 0.9800 .
C37 C38 1.514(11) .
C37 H37A 0.9900 .
C37 H37B 0.9900 .
C38 C39 1.485(11) .
C38 H38A 0.9900 .
C38 H38B 0.9900 .
C39 C40 1.515(11) .
C39 H39A 0.9900 .
C39 H39B 0.9900 .
C40 H40A 0.9900 .
C40 H40B 0.9900 .
K1S O2S 2.640(6) 2_665
K1S O2S 2.640(6) .
K1S O3S 2.666(6) .
K1S O3S 2.666(6) 2_665
K1S O1S 2.751(6) 2_665
K1S O1S 2.751(6) .
K1S C9S 3.423(10) 2_665
K1S C9S 3.423(10) .
K1S C5S 3.488(9) .
K1S C5S 3.488(9) 2_665
O1S C1S 1.405(11) .
O1S C4S 1.426(10) .
O2S C8S 1.415(11) .
O2S C5S 1.420(10) .
O3S C12S 1.413(10) .
O3S C9S 1.425(10) .
C1S C2S 1.486(13) .
C1S H1SA 0.9900 .
C1S H1SB 0.9900 .
C2S C3S 1.511(12) .
C2S H2SA 0.9900 .
C2S H2SB 0.9900 .
C3S C4S 1.484(12) .
C3S H3SA 0.9900 .
C3S H3SB 0.9900 .
C4S H4SA 0.9900 .
C4S H4SB 0.9900 .
C5S C6S 1.505(14) .
C5S H5SA 0.9900 .
C5S H5SB 0.9900 .
C6S C7S 1.439(17) .
C6S H6SA 0.9900 .
C6S H6SB 0.9900 .
C7S C8S 1.441(16) .
C7S H7SA 0.9900 .
C7S H7SB 0.9900 .
C8S H8SA 0.9900 .
C8S H8SB 0.9900 .
C9S C10S 1.470(12) .
C9S H9SA 0.9900 .
C9S H9SB 0.9900 .
C10S C11S 1.513(11) .
C10S H10A 0.9900 .
C10S H10B 0.9900 .
C11S C12S 1.487(12) .
C11S H11A 0.9900 .
C11S H11B 0.9900 .
C12S H12A 0.9900 .
C12S H12B 0.9900 .
O1Q C4Q 1.397(11) .
O1Q C1Q 1.405(12) .
C1Q C2Q 1.441(15) .
C1Q H1QA 0.9900 .
C1Q H1QB 0.9900 .
C2Q C3Q 1.493(14) .
C2Q H2QA 0.9900 .
C2Q H2QB 0.9900 .
C3Q C4Q 1.482(14) .
C3Q H3QA 0.9900 .
C3Q H3QB 0.9900 .
C4Q H4QA 0.9900 .
C4Q H4QB 0.9900 .
